data_1502449
loop_
_publ_author_name
'Woolven, Holly'
'Gonz\'alez-Rodr\'iguez, Carlos'
'Marco, Isabel'
'Thompson, Amber L.'
'Willis, Michael C.'

_publ_section_title
;
 DABCO-bis(sulfur dioxide), DABSO, as a convenient source of sulfur
 dioxide for organic synthesis: utility in sulfonamide and sulfamide
 preparation.
;
_journal_issue 18
_journal_name_full 'Organic letters'
_journal_page_first 4876
_journal_page_last 4878
_journal_paper_doi 10.1021/ol201957n
_journal_volume 13
_journal_year 2011
_chemical_absolute_configuration ad
_chemical_formula_moiety 'C6 H12 N2, 2(O2 S)'
_chemical_formula_sum 'C6 H12 N2 O4 S2'
_chemical_formula_weight 240.30
_chemical_melting_point ?
_space_group_IT_number 19
_symmetry_cell_setting orthorhombic
_symmetry_space_group_name_Hall 'P 2ac 2ab'
_symmetry_space_group_name_H-M 'P 21 21 21'
_atom_sites_solution_hydrogens geom
_atom_sites_solution_primary direct
_audit_creation_date 09-11-10
_audit_creation_method CRYSTALS_ver_12.90
_cell_angle_alpha 90
_cell_angle_beta 90
_cell_angle_gamma 90
_cell_formula_units_Z 4
_cell_length_a 6.6019(1)
_cell_length_b 7.9218(1)
_cell_length_c 18.1666(4)
_cell_measurement_reflns_used 1296
_cell_measurement_temperature 150
_cell_measurement_theta_max 27
_cell_measurement_theta_min 5
_cell_volume 950.09(3)
_computing_cell_refinement 'DENZO/SCALEPACK (Otwinowski & Minor, 1997)'
_computing_data_collection 'COLLECT (Nonius, 2001).'
_computing_data_reduction 'DENZO/SCALEPACK (Otwinowski & Minor, 1997)'
_computing_molecular_graphics 'CAMERON (Watkin et al., 1996)'
_computing_publication_material 'CRYSTALS (Betteridge et al., 2003)'
_computing_structure_refinement 'CRYSTALS (Betteridge et al., 2003)'
_computing_structure_solution 'SIR92 (Altomare et al., 1994)'
_diffrn_ambient_temperature 150
_diffrn_measured_fraction_theta_full 0.991
_diffrn_measured_fraction_theta_max 0.991
_diffrn_measurement_device 'Nonius KappaCCD'
_diffrn_measurement_device_type Area
_diffrn_measurement_method \w
_diffrn_radiation_monochromator graphite
_diffrn_radiation_type 'Mo K\a'
_diffrn_radiation_wavelength 0.71073
_diffrn_reflns_av_R_equivalents 0.030
_diffrn_reflns_limit_h_max 8
_diffrn_reflns_limit_h_min -8
_diffrn_reflns_limit_k_max 10
_diffrn_reflns_limit_k_min -10
_diffrn_reflns_limit_l_max 23
_diffrn_reflns_limit_l_min -23
_diffrn_reflns_number 20463
_diffrn_reflns_theta_full 27.481
_diffrn_reflns_theta_max 27.481
_diffrn_reflns_theta_min 5.147
_diffrn_standards_number 0
_exptl_absorpt_coefficient_mu 0.551
_exptl_absorpt_correction_T_max 0.95
_exptl_absorpt_correction_T_min 0.89
_exptl_absorpt_correction_type multi-scan
_exptl_absorpt_process_details 'DENZO/SCALEPACK (Otwinowski & Minor, 1997)'
_exptl_crystal_colour clear_pale_colourless
_exptl_crystal_density_diffrn 1.680
_exptl_crystal_density_meas ?
_exptl_crystal_density_method 'not measured'
_exptl_crystal_description plate
_exptl_crystal_F_000 504
_exptl_crystal_size_max 0.250
_exptl_crystal_size_mid 0.180
_exptl_crystal_size_min 0.090
_refine_diff_density_max 0.49
_refine_diff_density_min -0.38
_refine_ls_abs_structure_details 'Flack (1983), 890 Friedel-pairs'
_refine_ls_abs_structure_Flack 0.43(11)
_refine_ls_extinction_method None
_refine_ls_goodness_of_fit_ref 0.9777
_refine_ls_hydrogen_treatment none
_refine_ls_matrix_type full
_refine_ls_number_parameters 128
_refine_ls_number_reflns 2170
_refine_ls_number_restraints 0
_refine_ls_R_factor_all 0.0385
_refine_ls_R_factor_gt 0.0364
_refine_ls_shift/su_max 0.0008847
_refine_ls_shift/su_mean 0.0193589
_refine_ls_structure_factor_coef Fsqd
_refine_ls_weighting_details
;
 Method, part 1, Chebychev polynomial, (Watkin, 1994, Prince, 1982) 
 [weight] = 1.0/[A~0~*T~0~(x)+A~1~*T~1~(x) ... +A~n-1~]*T~n-1~(x)] 
 where A~i~ are the Chebychev coefficients listed below and x= Fcalc/Fmax 
 Method = Robust Weighting (Prince, 1982) 
 W = [weight] * [1-(deltaF/6*sigmaF)^2^]^2^ 
 A~i~ are: 
 32.8 51.6 26.7 7.56 
;
_refine_ls_weighting_scheme calc
_refine_ls_wR_factor_all 0.0983
_refine_ls_wR_factor_gt 0.0946
_refine_ls_wR_factor_ref 0.0983
_reflns_limit_h_max 8
_reflns_limit_h_min -8
_reflns_limit_k_max 10
_reflns_limit_k_min 0
_reflns_limit_l_max 23
_reflns_limit_l_min 0
_reflns_number_gt 2050
_reflns_number_total 2170
_reflns_threshold_expression I>2.0\s(I)
_oxford_diffrn_Wilson_B_factor 1.76
_oxford_diffrn_Wilson_scale 1.91
_oxford_refine_ls_r_factor_ref 0.0385
_oxford_refine_ls_scale 0.718(3)
_oxford_reflns_number_all 2170
_oxford_reflns_threshold_expression_ref I>-3.0\s(I)
_oxford_structure_analysis_title 001imm09
_cod_data_source_file ol201957n_si_002.cif
_cod_data_source_block DABSO
_cod_depositor_comments
;
The following automatic conversions were performed:

'_chemical_melting_point' value 'not measured' was changed to '?' -
the value is undefined or not given.

'_symmetry_cell_setting' value
'Orthorhombic' changed to 'orthorhombic' according to
/home/saulius/struct/CIF-dictionaries/cif_core.dic dictionary named
'cif_core.dic' version 2.4.1 from 2010-06-29.

Automatic conversion script
Id: cif_fix_values 1715 2011-07-08 13:25:40Z adriana 

The following automatic conversions were performed:

'_exptl_crystal_density_meas' value 'not measured' was changed to '?'
- the value is perceived as not measured.

Automatic conversion script
Id: cif_fix_values 3008 2015-01-20 13:52:24Z robertas 
;
_cod_original_sg_symbol_H-M 'P 21 21 21 '
_cod_database_code 1502449

loop_
_symmetry_equiv_pos_as_xyz
x,y,z
x+1/2,-y+1/2,-z
-x,y+1/2,-z+1/2
-x+1/2,-y,z+1/2

loop_
_atom_site_label
_atom_site_type_symbol
_atom_site_fract_x
_atom_site_fract_y
_atom_site_fract_z
_atom_site_U_iso_or_equiv
_atom_site_occupancy
_atom_site_adp_type
_atom_site_refinement_flags_posn
S1 S 1.01037(6) 0.87177(5) 0.62218(3) 0.0201 1.0000 Uani .
O2 O 1.2120(2) 0.80441(19) 0.61049(10) 0.0329 1.0000 Uani .
O3 O 0.9170(3) 0.9454(2) 0.55712(9) 0.0331 1.0000 Uani .
S4 S 0.47232(7) 0.14221(5) 0.62825(3) 0.0220 1.0000 Uani .
O5 O 0.5575(3) 0.0720(2) 0.69525(9) 0.0366 1.0000 Uani .
O6 O 0.2737(2) 0.21838(19) 0.63728(12) 0.0408 1.0000 Uani .
N7 N 0.6515(2) 0.37224(17) 0.62521(11) 0.0168 1.0000 Uani .
C8 C 0.7857(3) 0.3780(3) 0.69073(11) 0.0229 1.0000 Uani .
C9 C 0.9052(3) 0.5465(3) 0.69014(11) 0.0247 1.0000 Uani .
N10 N 0.8531(2) 0.64197(17) 0.62295(11) 0.0162 1.0000 Uani .
C11 C 0.9031(3) 0.5407(3) 0.55661(11) 0.0257 1.0000 Uani .
C12 C 0.7773(3) 0.3768(3) 0.55746(11) 0.0242 1.0000 Uani .
H122 H 0.6885 0.3704 0.5153 0.0288 1.0000 Uiso R
H121 H 0.8650 0.2782 0.5578 0.0280 1.0000 Uiso R
H112 H 0.8697 0.6099 0.5132 0.0306 1.0000 Uiso R
H111 H 1.0467 0.5126 0.5580 0.0310 1.0000 Uiso R
C13 C 0.6342(3) 0.6826(2) 0.62310(15) 0.0262 1.0000 Uani .
C14 C 0.5112(3) 0.5180(2) 0.62557(12) 0.0218 1.0000 Uani .
H142 H 0.4248 0.5101 0.5825 0.0238 1.0000 Uiso R
H141 H 0.4307 0.5128 0.6706 0.0246 1.0000 Uiso R
H132 H 0.6064 0.7468 0.5779 0.0323 1.0000 Uiso R
H131 H 0.6098 0.7501 0.6661 0.0308 1.0000 Uiso R
H92 H 1.0506 0.5281 0.6909 0.0288 1.0000 Uiso R
H91 H 0.8632 0.6135 0.7317 0.0295 1.0000 Uiso R
H82 H 0.8762 0.2809 0.6884 0.0275 1.0000 Uiso R
H81 H 0.7038 0.3731 0.7354 0.0278 1.0000 Uiso R

loop_
_atom_site_aniso_label
_atom_site_aniso_U_11
_atom_site_aniso_U_22
_atom_site_aniso_U_33
_atom_site_aniso_U_23
_atom_site_aniso_U_13
_atom_site_aniso_U_12
S1 0.0186(2) 0.0178(2) 0.0239(3) -0.00022(19) 0.0004(2) -0.00194(15)
O2 0.0158(6) 0.0251(7) 0.0577(12) 0.0005(7) 0.0036(7) -0.0020(5)
O3 0.0345(8) 0.0282(8) 0.0366(8) 0.0118(7) -0.0058(7) -0.0049(7)
S4 0.0235(2) 0.0183(2) 0.0242(2) -0.0004(2) 0.0015(2) -0.00332(16)
O5 0.0490(10) 0.0281(8) 0.0328(8) 0.0089(6) -0.0064(8) -0.0099(8)
O6 0.0203(7) 0.0267(7) 0.0753(14) -0.0012(8) 0.0045(8) -0.0035(6)
N7 0.0145(6) 0.0171(7) 0.0187(7) 0.0005(8) -0.0015(7) 0.0005(5)
C8 0.0234(9) 0.0240(9) 0.0214(8) 0.0045(7) -0.0055(7) -0.0031(8)
C9 0.0259(9) 0.0250(9) 0.0231(9) 0.0029(8) -0.0063(7) -0.0046(8)
N10 0.0130(6) 0.0166(6) 0.0191(7) 0.0017(8) -0.0003(7) -0.0009(5)
C11 0.0276(9) 0.0252(9) 0.0242(9) -0.0053(8) 0.0055(8) -0.0052(8)
C12 0.0233(9) 0.0238(9) 0.0255(9) -0.0034(7) 0.0037(8) -0.0013(8)
C13 0.0180(8) 0.0208(8) 0.0397(10) -0.0002(9) 0.0007(9) 0.0037(7)
C14 0.0170(7) 0.0214(8) 0.0268(9) 0.0008(8) 0.0022(9) 0.0015(6)

loop_
_atom_type_symbol
_atom_type_scat_dispersion_real
_atom_type_scat_dispersion_imag
_atom_type_scat_Cromer_Mann_a1
_atom_type_scat_Cromer_Mann_b1
_atom_type_scat_Cromer_Mann_a2
_atom_type_scat_Cromer_Mann_b2
_atom_type_scat_Cromer_Mann_a3
_atom_type_scat_Cromer_Mann_b3
_atom_type_scat_Cromer_Mann_a4
_atom_type_scat_Cromer_Mann_b4
_atom_type_scat_Cromer_Mann_c
_atom_type_scat_source
C 0.0033 0.0016 2.3100 20.8439 1.0200 10.2075 1.5886 0.5687 0.8650 51.6512 0.2156 'International Tables Vol C 4.2.6.8 and 6.1.1.4'
H 0.0000 0.0000 0.4930 10.5109 0.3229 26.1257 0.1402 3.1424 0.0408 57.7998 0.0030 'International Tables Vol C 4.2.6.8 and 6.1.1.4'
N 0.0061 0.0033 12.2126 0.0057 3.1322 9.8933 2.0125 28.9975 1.1663 0.5826 -11.5290 'International Tables Vol C 4.2.6.8 and 6.1.1.4'
O 0.0106 0.0060 3.0485 13.2771 2.2868 5.7011 1.5463 0.3239 0.8670 32.9089 0.2508 'International Tables Vol C 4.2.6.8 and 6.1.1.4'
S 0.1246 0.1234 6.9053 1.4679 5.2034 22.2151 1.4379 0.2536 1.5863 56.1720 0.8669 'International Tables Vol C 4.2.6.8 and 6.1.1.4'

loop_
_geom_angle_atom_site_label_1
_geom_angle_atom_site_label_2
_geom_angle_atom_site_label_3
_geom_angle
_geom_angle_publ_flag
O2 S1 O3 114.68(11) yes
O2 S1 N10 97.83(7) yes
O3 S1 N10 98.28(8) yes
O5 S4 O6 114.47(12) yes
O5 S4 N7 97.57(8) yes
O6 S4 N7 98.39(8) yes
S4 N7 C8 109.27(12) yes
S4 N7 C12 110.23(12) yes
C8 N7 C12 109.25(14) yes
S4 N7 C14 108.28(10) yes
C8 N7 C14 110.24(16) yes
C12 N7 C14 109.56(15) yes
N7 C8 C9 108.94(15) yes
N7 C8 H82 107.8 no
C9 C8 H82 111.5 no
N7 C8 H81 109.6 no
C9 C8 H81 108.8 no
H82 C8 H81 110.2 no
C8 C9 N10 109.15(15) yes
C8 C9 H92 111.9 no
N10 C9 H92 108.6 no
C8 C9 H91 108.8 no
N10 C9 H91 107.4 no
H92 C9 H91 110.9 no
C9 N10 S1 109.56(12) yes
C9 N10 C11 110.01(14) yes
S1 N10 C11 110.72(12) yes
C9 N10 C13 109.72(18) yes
S1 N10 C13 107.15(11) yes
C11 N10 C13 109.64(18) yes
N10 C11 C12 109.11(15) yes
N10 C11 H112 107.4 no
C12 C11 H112 110.9 no
N10 C11 H111 108.6 no
C12 C11 H111 109.4 no
H112 C11 H111 111.4 no
C11 C12 N7 109.26(15) yes
C11 C12 H122 111.3 no
N7 C12 H122 108.5 no
C11 C12 H121 110.9 no
N7 C12 H121 108.0 no
H122 C12 H121 108.9 no
N10 C13 C14 109.35(14) yes
N10 C13 H132 107.0 no
C14 C13 H132 111.4 no
N10 C13 H131 106.7 no
C14 C13 H131 111.1 no
H132 C13 H131 111.1 no
C13 C14 N7 109.35(13) yes
C13 C14 H142 110.0 no
N7 C14 H142 108.3 no
C13 C14 H141 110.4 no
N7 C14 H141 108.1 no
H142 C14 H141 110.7 no

loop_
_geom_bond_atom_site_label_1
_geom_bond_atom_site_label_2
_geom_bond_distance
_geom_bond_publ_flag
S1 O2 1.4499(15) yes
S1 O3 1.4551(16) yes
S1 N10 2.0958(14) yes
S4 O5 1.4516(17) yes
S4 O6 1.4528(16) yes
S4 N7 2.1732(15) yes
N7 C8 1.485(3) yes
N7 C12 1.485(3) yes
N7 C14 1.480(2) yes
C8 C9 1.551(3) yes
C8 H82 0.975 no
C8 H81 0.976 no
C9 N10 1.477(3) yes
C9 H92 0.970 no
C9 H91 0.964 no
N10 C11 1.485(3) yes
N10 C13 1.480(2) yes
C11 C12 1.541(3) yes
C11 H112 0.985 no
C11 H111 0.974 no
C12 H122 0.966 no
C12 H121 0.972 no
C13 C14 1.536(3) yes
C13 H132 0.984 no
C13 H131 0.960 no
C14 H142 0.971 no
C14 H141 0.976 no

loop_
_geom_hbond_atom_site_label_D
_geom_hbond_atom_site_label_H
_geom_hbond_atom_site_label_A
_geom_hbond_site_symmetry_A
_geom_hbond_angle_DHA
_geom_hbond_distance_DH
_geom_hbond_distance_HA
_geom_hbond_distance_DA
_geom_hbond_publ_flag
C11 H112 O2 2_466 160 0.99 2.57 3.509(3) yes
C14 H142 O3 2_466 143 0.97 2.56 3.389(3) yes
C14 H141 O5 3_656 143 0.98 2.48 3.314(3) yes
